data_4501907
loop_
_publ_author_name
'Liu, Hai-Yan'
'Wu, Hua'
'Ma, Jian-Fang'
'Liu, Ying-Ying'
'Liu, Bo'
'Yang, Jin'

_publ_section_title
;
 Syntheses, Structures, and Photoluminescence of Zinc(II) Coordination
 Polymers Based on Carboxylates and Flexible Bis-[(pyridyl)-benzimidazole]
 Ligands
;
_journal_issue 11
_journal_name_full 'Crystal Growth &amp; Design'
_journal_page_first 4795
_journal_paper_doi 10.1021/cg100688z
_journal_volume 10
_journal_year 2010
_chemical_formula_moiety 'C50 H48 N6 O10 Zn2'
_chemical_formula_sum 'C50 H48 N6 O10 Zn2'
_chemical_formula_weight 1023.68
_chemical_name_systematic
;
 ?
;
_space_group_IT_number 14
_symmetry_cell_setting monoclinic
_symmetry_space_group_name_Hall '-P 2yn'
_symmetry_space_group_name_H-M 'P 1 21/n 1'
_atom_sites_solution_hydrogens geom
_atom_sites_solution_primary direct
_atom_sites_solution_secondary difmap
_audit_creation_method SHELXL-97
_cell_angle_alpha 90.000(5)
_cell_angle_beta 110.388(5)
_cell_angle_gamma 90.000(5)
_cell_formula_units_Z 2
_cell_length_a 10.811(5)
_cell_length_b 15.391(5)
_cell_length_c 15.011(5)
_cell_measurement_reflns_used 5578
_cell_measurement_temperature 293(2)
_cell_measurement_theta_max 29.8
_cell_measurement_theta_min 2.0
_cell_volume 2341.2(15)
_computing_cell_refinement CrysAlis
_computing_data_collection 'CrysAlis (Oxford Diffraction, 2006)'
_computing_data_reduction CrysAlis
_computing_structure_refinement 'SHELXL-97 (Sheldrick, 1997)'
_computing_structure_solution 'SHELXS-97 (Sheldrick, 1997)'
_diffrn_ambient_temperature 293(2)
_diffrn_detector_area_resol_mean 10.0
_diffrn_measured_fraction_theta_full 0.964
_diffrn_measured_fraction_theta_max 0.831
_diffrn_measurement_device_type 'Oxford Diffraction Gemini R Ultra'
_diffrn_measurement_method '\w scan'
_diffrn_radiation_monochromator graphite
_diffrn_radiation_source 'fine-focus sealed tube'
_diffrn_radiation_type MoK\a
_diffrn_radiation_wavelength 0.71073
_diffrn_reflns_av_R_equivalents 0.0441
_diffrn_reflns_av_sigmaI/netI 0.0976
_diffrn_reflns_limit_h_max 15
_diffrn_reflns_limit_h_min -11
_diffrn_reflns_limit_k_max 20
_diffrn_reflns_limit_k_min -18
_diffrn_reflns_limit_l_max 19
_diffrn_reflns_limit_l_min -19
_diffrn_reflns_number 16395
_diffrn_reflns_theta_full 25.00
_diffrn_reflns_theta_max 29.81
_diffrn_reflns_theta_min 1.96
_exptl_absorpt_coefficient_mu 1.091
_exptl_absorpt_correction_T_max 0.863
_exptl_absorpt_correction_T_min 0.711
_exptl_absorpt_correction_type multi-scan
_exptl_absorpt_process_details
;
CrysAlis (Oxford Diffraction, 2006)
;
_exptl_crystal_colour colorless
_exptl_crystal_density_diffrn 1.452
_exptl_crystal_density_method 'not measured'
_exptl_crystal_description block
_exptl_crystal_F_000 1060
_exptl_crystal_size_max 0.32
_exptl_crystal_size_mid 0.28
_exptl_crystal_size_min 0.18
_refine_diff_density_max 0.679
_refine_diff_density_min -0.265
_refine_diff_density_rms 0.082
_refine_ls_extinction_method none
_refine_ls_goodness_of_fit_ref 0.841
_refine_ls_hydrogen_treatment constr
_refine_ls_matrix_type full
_refine_ls_number_parameters 316
_refine_ls_number_reflns 5578
_refine_ls_number_restraints 0
_refine_ls_restrained_S_all 0.841
_refine_ls_R_factor_all 0.1180
_refine_ls_R_factor_gt 0.0496
_refine_ls_shift/su_max 0.000
_refine_ls_shift/su_mean 0.000
_refine_ls_structure_factor_coef Fsqd
_refine_ls_weighting_details 'calc w=1/[\s^2^(Fo^2^)+(0.0910P)^2^+0.0000P] where P=(Fo^2^+2Fc^2^)/3'
_refine_ls_weighting_scheme calc
_refine_ls_wR_factor_gt 0.1364
_refine_ls_wR_factor_ref 0.1526
_reflns_number_gt 2650
_reflns_number_total 5578
_reflns_threshold_expression >2sigma(I)
_cod_data_source_file cg100688z_si_002.cif
_cod_data_source_block 5
_cod_original_sg_symbol_Hall '-P 2yn '
_cod_original_sg_symbol_H-M 'P 21/n '
_cod_database_code 4501907

loop_
_symmetry_equiv_pos_as_xyz
'x, y, z'
'-x+1/2, y+1/2, -z+1/2'
'-x, -y, -z'
'x-1/2, -y-1/2, z-1/2'

loop_
_atom_site_label
_atom_site_type_symbol
_atom_site_fract_x
_atom_site_fract_y
_atom_site_fract_z
_atom_site_U_iso_or_equiv
_atom_site_adp_type
_atom_site_occupancy
_atom_site_symmetry_multiplicity
_atom_site_calc_flag
_atom_site_refinement_flags
Zn1 Zn 0.09600(4) 0.07045(3) 0.42666(3) 0.04476(18) Uani 1 1 d .
C1 C -0.1056(4) 0.1784(3) 0.3126(5) 0.0665(14) Uani 1 1 d .
C2 C -0.1969(4) 0.2532(3) 0.3038(3) 0.0554(11) Uani 1 1 d .
C3 C -0.2494(3) 0.2996(2) 0.2192(3) 0.0444(9) Uani 1 1 d .
H3 H -0.2287 0.2834 0.1664 0.053 Uiso 1 1 calc R
C4 C -0.3320(3) 0.3696(2) 0.2132(3) 0.0439(10) Uani 1 1 d .
C5 C -0.3633(5) 0.3922(3) 0.2910(4) 0.0702(13) Uani 1 1 d .
H5 H -0.4200 0.4387 0.2869 0.084 Uiso 1 1 calc R
C6 C -0.3118(5) 0.3472(4) 0.3750(4) 0.0854(16) Uani 1 1 d .
H6 H -0.3332 0.3633 0.4275 0.102 Uiso 1 1 calc R
C7 C -0.2289(5) 0.2787(3) 0.3808(4) 0.0755(14) Uani 1 1 d .
H7 H -0.1936 0.2487 0.4379 0.091 Uiso 1 1 calc R
C8 C -0.3900(3) 0.4192(2) 0.1233(3) 0.0443(10) Uani 1 1 d .
C9 C 0.1804(5) 0.2716(3) 0.4132(4) 0.0870(17) Uani 1 1 d .
H9 H 0.1127 0.2842 0.4360 0.104 Uiso 1 1 calc R
C10 C 0.2412(5) 0.3403(3) 0.3859(4) 0.0857(17) Uani 1 1 d .
H10 H 0.2159 0.3973 0.3913 0.103 Uiso 1 1 calc R
C11 C 0.3385(5) 0.3231(3) 0.3509(4) 0.0769(15) Uani 1 1 d .
H11 H 0.3811 0.3676 0.3311 0.092 Uiso 1 1 calc R
C12 C 0.3728(4) 0.2358(3) 0.3458(3) 0.0668(13) Uani 1 1 d .
H12 H 0.4384 0.2214 0.3215 0.080 Uiso 1 1 calc R
C13 C 0.3098(3) 0.1725(2) 0.3765(3) 0.0448(10) Uani 1 1 d .
C14 C 0.3357(3) 0.0784(2) 0.3767(3) 0.0417(9) Uani 1 1 d .
C15 C 0.2985(4) -0.0591(2) 0.3889(3) 0.0470(10) Uani 1 1 d .
C16 C 0.2505(4) -0.1412(3) 0.4003(3) 0.0575(11) Uani 1 1 d .
H16 H 0.1695 -0.1479 0.4084 0.069 Uiso 1 1 calc R
C17 C 0.3277(4) -0.2110(3) 0.3992(4) 0.0658(13) Uani 1 1 d .
H17 H 0.2986 -0.2665 0.4067 0.079 Uiso 1 1 calc R
C18 C 0.4496(4) -0.2015(3) 0.3870(3) 0.0664(13) Uani 1 1 d .
H18 H 0.4990 -0.2509 0.3867 0.080 Uiso 1 1 calc R
C19 C 0.4980(4) -0.1226(3) 0.3756(3) 0.0611(12) Uani 1 1 d .
H19 H 0.5793 -0.1164 0.3681 0.073 Uiso 1 1 calc R
C20 C 0.4192(4) -0.0519(2) 0.3760(3) 0.0466(10) Uani 1 1 d .
C21 C 0.5661(4) 0.0701(3) 0.3606(3) 0.0536(11) Uani 1 1 d .
H21A H 0.6393 0.0423 0.4093 0.064 Uiso 1 1 calc R
H21B H 0.5718 0.1320 0.3735 0.064 Uiso 1 1 calc R
C22 C 0.5794(5) 0.0545(3) 0.2643(4) 0.0749(14) Uani 1 1 d .
H22A H 0.6713 0.0620 0.2712 0.090 Uiso 1 1 calc R
H22B H 0.5562 -0.0055 0.2464 0.090 Uiso 1 1 calc R
C23 C 0.5001(5) 0.1099(4) 0.1868(4) 0.0858(16) Uani 1 1 d .
H23A H 0.5175 0.1703 0.2053 0.103 Uiso 1 1 calc R
H23B H 0.4073 0.0988 0.1745 0.103 Uiso 1 1 calc R
C24 C 0.5314(6) 0.0932(4) 0.0933(4) 0.0895(17) Uani 1 1 d .
H24A H 0.4902 0.1388 0.0480 0.107 Uiso 1 1 calc R
H24B H 0.6260 0.0977 0.1083 0.107 Uiso 1 1 calc R
C25 C 0.4859(6) 0.0067(4) 0.0468(4) 0.0916(17) Uani 1 1 d .
H25A H 0.3917 0.0013 0.0333 0.110 Uiso 1 1 calc R
H25B H 0.5294 -0.0391 0.0910 0.110 Uiso 1 1 calc R
N1 N 0.4406(3) 0.0368(2) 0.3671(2) 0.0488(8) Uani 1 1 d .
N2 N 0.2481(3) 0.0237(2) 0.3892(2) 0.0463(8) Uani 1 1 d .
N3 N 0.2124(3) 0.1890(2) 0.4091(3) 0.0613(10) Uani 1 1 d .
O1 O -0.3286(2) 0.41712(17) 0.0662(2) 0.0520(7) Uani 1 1 d .
O2 O -0.4962(2) 0.45720(18) 0.1099(2) 0.0674(9) Uani 1 1 d .
O3 O -0.0807(3) 0.1550(2) 0.2421(3) 0.0868(11) Uani 1 1 d .
O4 O -0.0580(3) 0.1460(2) 0.3947(3) 0.0817(11) Uani 1 1 d .
O1W O 0.0823(9) 0.0565(4) 0.1515(7) 0.153(3) Uani 0.75 1 d P
O1W' O -0.013(2) 0.0583(9) 0.0899(11) 0.120(8) Uani 0.25 1 d P

loop_
_atom_site_aniso_label
_atom_site_aniso_U_11
_atom_site_aniso_U_22
_atom_site_aniso_U_33
_atom_site_aniso_U_23
_atom_site_aniso_U_13
_atom_site_aniso_U_12
Zn1 0.0335(2) 0.0537(3) 0.0460(3) 0.0005(2) 0.01250(19) -0.00155(19)
C1 0.043(2) 0.064(3) 0.095(4) 0.026(3) 0.028(3) 0.005(2)
C2 0.041(2) 0.060(2) 0.066(3) 0.020(2) 0.019(2) -0.0012(18)
C3 0.0378(18) 0.048(2) 0.051(3) 0.0094(19) 0.0196(19) -0.0001(16)
C4 0.0367(19) 0.050(2) 0.048(3) 0.0081(19) 0.0190(19) -0.0004(16)
C5 0.071(3) 0.078(3) 0.071(4) 0.013(3) 0.036(3) 0.023(2)
C6 0.097(4) 0.110(4) 0.066(4) 0.019(3) 0.049(3) 0.033(3)
C7 0.067(3) 0.102(4) 0.057(3) 0.031(3) 0.022(3) 0.006(3)
C8 0.0343(18) 0.044(2) 0.055(3) 0.0130(19) 0.0156(19) -0.0021(16)
C9 0.071(3) 0.058(3) 0.149(6) -0.006(3) 0.060(4) 0.003(2)
C10 0.078(3) 0.051(3) 0.135(5) -0.012(3) 0.046(4) 0.004(2)
C11 0.086(3) 0.051(3) 0.100(4) 0.004(3) 0.041(3) -0.005(2)
C12 0.070(3) 0.064(3) 0.080(4) -0.004(2) 0.042(3) -0.001(2)
C13 0.0398(19) 0.052(2) 0.044(3) -0.0024(19) 0.0165(19) -0.0035(16)
C14 0.0397(19) 0.051(2) 0.034(2) -0.0009(17) 0.0118(17) -0.0045(17)
C15 0.050(2) 0.045(2) 0.043(3) 0.0020(18) 0.0128(19) 0.0027(17)
C16 0.049(2) 0.059(3) 0.069(3) 0.005(2) 0.026(2) 0.000(2)
C17 0.069(3) 0.046(2) 0.085(4) 0.004(2) 0.030(3) 0.000(2)
C18 0.068(3) 0.055(3) 0.081(4) 0.002(2) 0.033(3) 0.014(2)
C19 0.054(2) 0.064(3) 0.069(3) 0.003(2) 0.027(2) 0.008(2)
C20 0.043(2) 0.052(2) 0.044(3) -0.0016(18) 0.0144(19) -0.0022(17)
C21 0.0384(19) 0.073(3) 0.053(3) -0.004(2) 0.021(2) -0.0058(19)
C22 0.062(3) 0.096(4) 0.076(4) 0.008(3) 0.036(3) 0.000(3)
C23 0.079(4) 0.097(4) 0.083(4) -0.004(3) 0.030(3) 0.000(3)
C24 0.105(4) 0.116(5) 0.056(4) 0.003(3) 0.038(3) -0.020(3)
C25 0.102(4) 0.114(5) 0.070(4) -0.003(3) 0.044(3) -0.026(3)
N1 0.0401(17) 0.058(2) 0.053(2) -0.0021(17) 0.0219(16) -0.0007(14)
N2 0.0394(16) 0.052(2) 0.050(2) 0.0004(16) 0.0192(16) -0.0003(14)
N3 0.053(2) 0.052(2) 0.085(3) 0.0003(19) 0.032(2) 0.0062(16)
O1 0.0374(13) 0.0710(19) 0.0479(18) 0.0170(14) 0.0153(14) 0.0061(12)
O2 0.0438(15) 0.0653(18) 0.098(3) 0.0364(17) 0.0313(17) 0.0205(13)
O3 0.083(2) 0.068(2) 0.117(3) 0.022(2) 0.045(2) 0.0264(18)
O4 0.0522(17) 0.088(2) 0.104(3) 0.055(2) 0.0263(19) 0.0229(16)
O1W 0.170(7) 0.089(4) 0.195(9) 0.001(5) 0.055(6) 0.042(4)
O1W' 0.153(16) 0.053(8) 0.075(11) 0.010(7) -0.063(11) -0.020(9)

loop_
_atom_type_symbol
_atom_type_description
_atom_type_scat_dispersion_real
_atom_type_scat_dispersion_imag
_atom_type_scat_source
C C 0.0033 0.0016 'International Tables Vol C Tables 4.2.6.8 and 6.1.1.4'
H H 0.0000 0.0000 'International Tables Vol C Tables 4.2.6.8 and 6.1.1.4'
N N 0.0061 0.0033 'International Tables Vol C Tables 4.2.6.8 and 6.1.1.4'
O O 0.0106 0.0060 'International Tables Vol C Tables 4.2.6.8 and 6.1.1.4'
Zn Zn 0.2839 1.4301 'International Tables Vol C Tables 4.2.6.8 and 6.1.1.4'

loop_
_geom_angle_atom_site_label_1
_geom_angle_atom_site_label_2
_geom_angle_atom_site_label_3
_geom_angle
_geom_angle_site_symmetry_1
_geom_angle_site_symmetry_3
O4 Zn1 O1 101.80(14) . 4_666
O4 Zn1 O2 96.78(13) . 2_445
O1 Zn1 O2 110.80(12) 4_666 2_445
O4 Zn1 N2 147.39(14) . .
O1 Zn1 N2 104.55(12) 4_666 .
O2 Zn1 N2 91.53(12) 2_445 .
O4 Zn1 N3 87.28(13) . .
O1 Zn1 N3 90.24(13) 4_666 .
O2 Zn1 N3 157.07(14) 2_445 .
N2 Zn1 N3 73.82(12) . .
O3 C1 O4 125.9(5) . .
O3 C1 C2 119.0(5) . .
O4 C1 C2 115.0(5) . .
C7 C2 C3 118.6(4) . .
C7 C2 C1 119.9(4) . .
C3 C2 C1 121.5(5) . .
C4 C3 C2 120.5(4) . .
C4 C3 H3 119.7 . .
C2 C3 H3 119.7 . .
C5 C4 C3 119.3(4) . .
C5 C4 C8 119.5(4) . .
C3 C4 C8 121.2(4) . .
C4 C5 C6 120.8(4) . .
C4 C5 H5 119.6 . .
C6 C5 H5 119.6 . .
C7 C6 C5 119.6(5) . .
C7 C6 H6 120.2 . .
C5 C6 H6 120.2 . .
C6 C7 C2 121.2(4) . .
C6 C7 H7 119.4 . .
C2 C7 H7 119.4 . .
O2 C8 O1 125.6(4) . .
O2 C8 C4 117.6(4) . .
O1 C8 C4 116.8(3) . .
N3 C9 C10 124.2(4) . .
N3 C9 H9 117.9 . .
C10 C9 H9 117.9 . .
C11 C10 C9 118.7(4) . .
C11 C10 H10 120.7 . .
C9 C10 H10 120.7 . .
C10 C11 C12 117.7(4) . .
C10 C11 H11 121.2 . .
C12 C11 H11 121.2 . .
C13 C12 C11 119.7(4) . .
C13 C12 H12 120.2 . .
C11 C12 H12 120.2 . .
N3 C13 C12 122.8(4) . .
N3 C13 C14 111.2(3) . .
C12 C13 C14 126.0(4) . .
N2 C14 N1 112.4(3) . .
N2 C14 C13 118.5(3) . .
N1 C14 C13 129.1(3) . .
N2 C15 C20 108.5(3) . .
N2 C15 C16 131.8(4) . .
C20 C15 C16 119.7(3) . .
C17 C16 C15 117.0(4) . .
C17 C16 H16 121.5 . .
C15 C16 H16 121.5 . .
C16 C17 C18 121.8(4) . .
C16 C17 H17 119.1 . .
C18 C17 H17 119.1 . .
C19 C18 C17 122.1(4) . .
C19 C18 H18 118.9 . .
C17 C18 H18 118.9 . .
C18 C19 C20 116.0(4) . .
C18 C19 H19 122.0 . .
C20 C19 H19 122.0 . .
C19 C20 C15 123.2(4) . .
C19 C20 N1 130.2(4) . .
C15 C20 N1 106.6(3) . .
N1 C21 C22 113.5(3) . .
N1 C21 H21A 108.9 . .
C22 C21 H21A 108.9 . .
N1 C21 H21B 108.9 . .
C22 C21 H21B 108.9 . .
H21A C21 H21B 107.7 . .
C23 C22 C21 116.3(4) . .
C23 C22 H22A 108.2 . .
C21 C22 H22A 108.2 . .
C23 C22 H22B 108.2 . .
C21 C22 H22B 108.2 . .
H22A C22 H22B 107.4 . .
C22 C23 C24 111.6(4) . .
C22 C23 H23A 109.3 . .
C24 C23 H23A 109.3 . .
C22 C23 H23B 109.3 . .
C24 C23 H23B 109.3 . .
H23A C23 H23B 108.0 . .
C25 C24 C23 114.8(4) . .
C25 C24 H24A 108.6 . .
C23 C24 H24A 108.6 . .
C25 C24 H24B 108.6 . .
C23 C24 H24B 108.6 . .
H24A C24 H24B 107.5 . .
C24 C25 C25 113.7(5) . 3_655
C24 C25 H25A 108.8 . .
C25 C25 H25A 108.8 3_655 .
C24 C25 H25B 108.8 . .
C25 C25 H25B 108.8 3_655 .
H25A C25 H25B 107.7 . .
C14 N1 C20 106.2(3) . .
C14 N1 C21 131.4(3) . .
C20 N1 C21 121.9(3) . .
C14 N2 C15 106.3(3) . .
C14 N2 Zn1 119.9(3) . .
C15 N2 Zn1 132.8(3) . .
C9 N3 C13 117.0(4) . .
C9 N3 Zn1 126.8(3) . .
C13 N3 Zn1 115.3(2) . .
C8 O1 Zn1 127.0(2) . 4_565
C8 O2 Zn1 145.7(3) . 2_455
C1 O4 Zn1 119.9(3) . .

loop_
_geom_bond_atom_site_label_1
_geom_bond_atom_site_label_2
_geom_bond_distance
_geom_bond_site_symmetry_2
Zn1 O4 1.949(3) .
Zn1 O1 1.975(3) 4_666
Zn1 O2 2.023(3) 2_445
Zn1 N2 2.045(3) .
Zn1 N3 2.284(3) .
C1 O3 1.233(6) .
C1 O4 1.262(6) .
C1 C2 1.492(6) .
C2 C7 1.374(7) .
C2 C3 1.393(5) .
C3 C4 1.382(5) .
C3 H3 0.9300 .
C4 C5 1.368(6) .
C4 C8 1.487(5) .
C5 C6 1.376(7) .
C5 H5 0.9300 .
C6 C7 1.367(7) .
C6 H6 0.9300 .
C7 H7 0.9300 .
C8 O2 1.240(4) .
C8 O1 1.254(5) .
C9 N3 1.324(5) .
C9 C10 1.381(7) .
C9 H9 0.9300 .
C10 C11 1.355(6) .
C10 H10 0.9300 .
C11 C12 1.403(6) .
C11 H11 0.9300 .
C12 C13 1.359(6) .
C12 H12 0.9300 .
C13 N3 1.332(5) .
C13 C14 1.475(5) .
C14 N2 1.329(4) .
C14 N1 1.353(5) .
C15 N2 1.387(5) .
C15 C20 1.389(5) .
C15 C16 1.399(5) .
C16 C17 1.365(6) .
C16 H16 0.9300 .
C17 C18 1.399(6) .
C17 H17 0.9300 .
C18 C19 1.357(6) .
C18 H18 0.9300 .
C19 C20 1.382(5) .
C19 H19 0.9300 .
C20 N1 1.399(5) .
C21 N1 1.484(5) .
C21 C22 1.521(7) .
C21 H21A 0.9700 .
C21 H21B 0.9700 .
C22 C23 1.456(7) .
C22 H22A 0.9700 .
C22 H22B 0.9700 .
C23 C24 1.576(7) .
C23 H23A 0.9700 .
C23 H23B 0.9700 .
C24 C25 1.505(7) .
C24 H24A 0.9700 .
C24 H24B 0.9700 .
C25 C25 1.551(10) 3_655
C25 H25A 0.9700 .
C25 H25B 0.9700 .
O1 Zn1 1.975(3) 4_565
O2 Zn1 2.023(3) 2_455
O1W O1W' 1.122(14) .

loop_
_geom_torsion_atom_site_label_1
_geom_torsion_atom_site_label_2
_geom_torsion_atom_site_label_3
_geom_torsion_atom_site_label_4
_geom_torsion
_geom_torsion_site_symmetry_1
_geom_torsion_site_symmetry_4
O3 C1 C2 C7 178.1(4) . .
O4 C1 C2 C7 -3.5(6) . .
O3 C1 C2 C3 -3.1(6) . .
O4 C1 C2 C3 175.3(4) . .
C7 C2 C3 C4 -0.1(6) . .
C1 C2 C3 C4 -178.9(3) . .
C2 C3 C4 C5 -0.8(6) . .
C2 C3 C4 C8 -179.4(3) . .
C3 C4 C5 C6 1.1(7) . .
C8 C4 C5 C6 179.7(4) . .
C4 C5 C6 C7 -0.3(8) . .
C5 C6 C7 C2 -0.6(8) . .
C3 C2 C7 C6 0.8(7) . .
C1 C2 C7 C6 179.7(4) . .
C5 C4 C8 O2 -25.1(5) . .
C3 C4 C8 O2 153.5(3) . .
C5 C4 C8 O1 156.8(4) . .
C3 C4 C8 O1 -24.6(5) . .
N3 C9 C10 C11 1.2(9) . .
C9 C10 C11 C12 -0.8(8) . .
C10 C11 C12 C13 -0.8(8) . .
C11 C12 C13 N3 2.2(7) . .
C11 C12 C13 C14 -179.3(4) . .
N3 C13 C14 N2 13.1(5) . .
C12 C13 C14 N2 -165.6(4) . .
N3 C13 C14 N1 -165.7(4) . .
C12 C13 C14 N1 15.7(7) . .
N2 C15 C16 C17 -178.0(4) . .
C20 C15 C16 C17 0.8(6) . .
C15 C16 C17 C18 -0.1(7) . .
C16 C17 C18 C19 -0.1(8) . .
C17 C18 C19 C20 -0.5(7) . .
C18 C19 C20 C15 1.3(7) . .
C18 C19 C20 N1 179.2(4) . .
N2 C15 C20 C19 177.6(4) . .
C16 C15 C20 C19 -1.4(7) . .
N2 C15 C20 N1 -0.8(4) . .
C16 C15 C20 N1 -179.8(4) . .
N1 C21 C22 C23 74.6(5) . .
C21 C22 C23 C24 175.0(4) . .
C22 C23 C24 C25 69.5(7) . .
C23 C24 C25 C25 178.2(6) . 3_655
N2 C14 N1 C20 -1.1(4) . .
C13 C14 N1 C20 177.7(4) . .
N2 C14 N1 C21 -173.7(4) . .
C13 C14 N1 C21 5.1(7) . .
C19 C20 N1 C14 -177.1(4) . .
C15 C20 N1 C14 1.1(4) . .
C19 C20 N1 C21 -3.6(6) . .
C15 C20 N1 C21 174.6(4) . .
C22 C21 N1 C14 -113.3(5) . .
C22 C21 N1 C20 75.1(5) . .
N1 C14 N2 C15 0.6(4) . .
C13 C14 N2 C15 -178.4(3) . .
N1 C14 N2 Zn1 170.2(2) . .
C13 C14 N2 Zn1 -8.7(5) . .
C20 C15 N2 C14 0.2(4) . .
C16 C15 N2 C14 179.0(4) . .
C20 C15 N2 Zn1 -167.5(3) . .
C16 C15 N2 Zn1 11.3(7) . .
O4 Zn1 N2 C14 58.8(4) . .
O1 Zn1 N2 C14 -84.1(3) 4_666 .
O2 Zn1 N2 C14 164.0(3) 2_445 .
N3 Zn1 N2 C14 1.9(3) . .
O4 Zn1 N2 C15 -134.8(4) . .
O1 Zn1 N2 C15 82.3(4) 4_666 .
O2 Zn1 N2 C15 -29.7(4) 2_445 .
N3 Zn1 N2 C15 168.2(4) . .
C10 C9 N3 C13 0.1(8) . .
C10 C9 N3 Zn1 -168.1(4) . .
C12 C13 N3 C9 -1.8(7) . .
C14 C13 N3 C9 179.5(4) . .
C12 C13 N3 Zn1 167.8(3) . .
C14 C13 N3 Zn1 -11.0(4) . .
O4 Zn1 N3 C9 20.9(5) . .
O1 Zn1 N3 C9 -80.9(5) 4_666 .
O2 Zn1 N3 C9 121.9(5) 2_445 .
N2 Zn1 N3 C9 174.0(5) . .
O4 Zn1 N3 C13 -147.5(3) . .
O1 Zn1 N3 C13 110.7(3) 4_666 .
O2 Zn1 N3 C13 -46.4(5) 2_445 .
N2 Zn1 N3 C13 5.6(3) . .
O2 C8 O1 Zn1 -26.0(5) . 4_565
C4 C8 O1 Zn1 152.0(3) . 4_565
O1 C8 O2 Zn1 -51.8(8) . 2_455
C4 C8 O2 Zn1 130.3(5) . 2_455
O3 C1 O4 Zn1 14.7(7) . .
C2 C1 O4 Zn1 -163.6(3) . .
O1 Zn1 O4 C1 155.7(3) 4_666 .
O2 Zn1 O4 C1 -91.3(4) 2_445 .
N2 Zn1 O4 C1 12.3(5) . .
N3 Zn1 O4 C1 66.1(4) . .
